data_1576080
loop_
_publ_author_name
'Kar, Ketaki'
'Joshi, Gaurav'
'Jemmis, Eluvathingal D.'
'Ghosh, Sundargopal'

_publ_section_title
;
 All-boron analogue of planar benzene on an osmium template.
;
_journal_issue 1
_journal_name_full 'Chemical science'
_journal_page_first 196
_journal_page_last 204
_journal_paper_doi 10.1039/d5sc06992k
_journal_volume 17
_journal_year 2026
_chemical_formula_sum 'C10 H27 B5 Os'
_chemical_formula_weight 391.56
_space_group_crystal_system orthorhombic
_space_group_IT_number 33
_space_group_name_Hall 'P 2c -2n'
_space_group_name_H-M_alt 'P n a 21'
_atom_sites_solution_hydrogens geom
_audit_creation_method SHELXL-2019/3
_audit_update_record
;
2025-04-15 deposited with the CCDC.	2025-10-21 downloaded from the CCDC.
;
_cell_angle_alpha 90
_cell_angle_beta 90
_cell_angle_gamma 90
_cell_formula_units_Z 4
_cell_length_a 13.9545(5)
_cell_length_b 8.2607(3)
_cell_length_c 13.1269(5)
_cell_measurement_reflns_used 4486
_cell_measurement_temperature 110(2)
_cell_measurement_theta_max 23.6
_cell_measurement_theta_min 2.8
_cell_volume 1513.19(10)
_computing_cell_refinement 'APEX2/SAINT (Bruker, 2016)'
_computing_data_collection 'APEX2 (Bruker, 2016)'
_computing_data_reduction 'SAINT/XPREP (Bruker, 2016)'
_computing_molecular_graphics 'ORTEP3 (Farrugia, 1997) and Mercury (Bruno et al., 2002)'
_computing_publication_material 'SHELXL-2018/3 (Sheldrick, 2018)'
_computing_structure_refinement 'SHELXL-2018/3 (Sheldrick, 2018)'
_computing_structure_solution 'SHELXT-2014/5 (Sheldrick, 2014)'
_diffrn_ambient_temperature 110(2)
_diffrn_measured_fraction_theta_full 0.996
_diffrn_measured_fraction_theta_max 0.990
_diffrn_measurement_device_type 'Bruker Kappa Apex2 CCD'
_diffrn_measurement_method '\w and \f scan'
_diffrn_radiation_type MoK\a
_diffrn_radiation_wavelength 0.71073
_diffrn_reflns_av_R_equivalents 0.0646
_diffrn_reflns_av_unetI/netI 0.0473
_diffrn_reflns_Laue_measured_fraction_full 0.996
_diffrn_reflns_Laue_measured_fraction_max 0.990
_diffrn_reflns_limit_h_max 18
_diffrn_reflns_limit_h_min -17
_diffrn_reflns_limit_k_max 10
_diffrn_reflns_limit_k_min -10
_diffrn_reflns_limit_l_max 17
_diffrn_reflns_limit_l_min -16
_diffrn_reflns_number 22948
_diffrn_reflns_point_group_measured_fraction_full 0.992
_diffrn_reflns_point_group_measured_fraction_max 0.975
_diffrn_reflns_theta_full 25.242
_diffrn_reflns_theta_max 27.528
_diffrn_reflns_theta_min 2.865
_diffrn_source 'Sealed tube'
_exptl_absorpt_coefficient_mu 8.397
_exptl_absorpt_correction_T_max 0.76
_exptl_absorpt_correction_T_min 0.22
_exptl_absorpt_correction_type multi-scan
_exptl_absorpt_process_details 'SADABS (bruker, 2016)'
_exptl_crystal_colour colourless
_exptl_crystal_density_diffrn 1.719
_exptl_crystal_description block
_exptl_crystal_F_000 752
_exptl_crystal_size_max 0.390
_exptl_crystal_size_mid 0.310
_exptl_crystal_size_min 0.070
_refine_diff_density_max 0.804
_refine_diff_density_min -1.036
_refine_diff_density_rms 0.164
_refine_ls_abs_structure_details
;
 Refined as an inversion twin.
;
_refine_ls_abs_structure_Flack 0.49(6)
_refine_ls_extinction_method none
_refine_ls_goodness_of_fit_ref 1.075
_refine_ls_hydrogen_treatment constr
_refine_ls_matrix_type full
_refine_ls_number_parameters 297
_refine_ls_number_reflns 3394
_refine_ls_number_restraints 1001
_refine_ls_restrained_S_all 1.041
_refine_ls_R_factor_all 0.0646
_refine_ls_R_factor_gt 0.0453
_refine_ls_shift/su_max 0.001
_refine_ls_shift/su_mean 0.000
_refine_ls_structure_factor_coef Fsqd
_refine_ls_weighting_details 'w=1/[\s^2^(Fo^2^)+(0.0852P)^2^+1.1064P] where P=(Fo^2^+2Fc^2^)/3'
_refine_ls_weighting_scheme calc
_refine_ls_wR_factor_gt 0.1260
_refine_ls_wR_factor_ref 0.1420
_reflns_Friedel_coverage 0.887
_reflns_Friedel_fraction_full 0.986
_reflns_Friedel_fraction_max 0.959
_reflns_number_gt 2436
_reflns_number_total 3394
_reflns_threshold_expression 'I > 2\s(I)'
_cod_data_source_file d5sc06992k3.cif
_cod_data_source_block B5
_cod_depositor_comments 'Adding full bibliography for 1576078--1576080.cif.'
_cod_database_code 1576080
_shelx_shelxl_version_number 2019/3
_shelx_space_group_comment
;
The symmetry employed for this shelxl refinement is uniquely defined
by the following loop, which should always be used as a source of
symmetry information in preference to the above space-group names.
They are only intended as comments.
;
_shelx_estimated_absorpt_t_min 0.138
_shelx_estimated_absorpt_t_max 0.591

loop_
_space_group_symop_operation_xyz
'x, y, z'
'-x, -y, z+1/2'
'-x+1/2, y+1/2, z+1/2'
'x+1/2, -y+1/2, z'

loop_
_atom_site_label
_atom_site_type_symbol
_atom_site_fract_x
_atom_site_fract_y
_atom_site_fract_z
_atom_site_U_iso_or_equiv
_atom_site_adp_type
_atom_site_occupancy
_atom_site_site_symmetry_order
_atom_site_calc_flag
_atom_site_refinement_flags_posn
_atom_site_refinement_flags_adp
_atom_site_refinement_flags_occupancy
_atom_site_disorder_assembly
_atom_site_disorder_group
C1 C 0.6190(11) 0.471(2) 0.749(2) 0.032(4) Uani 0.377(13) 1 d D U P A 1
C2 C 0.6317(14) 0.416(3) 0.850(2) 0.047(5) Uani 0.377(13) 1 d D U P A 1
C3 C 0.6594(15) 0.251(3) 0.846(2) 0.054(5) Uani 0.377(13) 1 d D U P A 1
C4 C 0.6653(18) 0.203(3) 0.743(2) 0.048(5) Uani 0.377(13) 1 d D U P A 1
C5 C 0.6395(15) 0.342(3) 0.6807(16) 0.037(4) Uani 0.377(13) 1 d D U P A 1
C6 C 0.589(2) 0.630(3) 0.701(2) 0.069(9) Uani 0.377(13) 1 d D U P A 1
H6A H 0.638940 0.666601 0.653515 0.103 Uiso 0.377(13) 1 calc R U P A 1
H6B H 0.580452 0.711756 0.754458 0.103 Uiso 0.377(13) 1 calc R U P A 1
H6C H 0.528757 0.615533 0.664036 0.103 Uiso 0.377(13) 1 calc R U P A 1
C7 C 0.614(2) 0.530(3) 0.9353(19) 0.086(9) Uani 0.377(13) 1 d D U P A 1
H7A H 0.595408 0.635992 0.907781 0.130 Uiso 0.377(13) 1 calc R U P A 1
H7B H 0.561756 0.488337 0.978130 0.130 Uiso 0.377(13) 1 calc R U P A 1
H7C H 0.672028 0.541463 0.976264 0.130 Uiso 0.377(13) 1 calc R U P A 1
C8 C 0.677(3) 0.158(4) 0.941(2) 0.098(11) Uani 0.377(13) 1 d D U P A 1
H8A H 0.666881 0.227793 1.000204 0.147 Uiso 0.377(13) 1 calc R U P A 1
H8B H 0.633605 0.065224 0.944121 0.147 Uiso 0.377(13) 1 calc R U P A 1
H8C H 0.743798 0.118718 0.941335 0.147 Uiso 0.377(13) 1 calc R U P A 1
C9 C 0.691(3) 0.032(3) 0.711(3) 0.076(10) Uani 0.377(13) 1 d D U P A 1
H9A H 0.634066 -0.037211 0.716500 0.115 Uiso 0.377(13) 1 calc R U P A 1
H9B H 0.741730 -0.009842 0.754801 0.115 Uiso 0.377(13) 1 calc R U P A 1
H9C H 0.712996 0.033067 0.639907 0.115 Uiso 0.377(13) 1 calc R U P A 1
C10 C 0.637(2) 0.325(4) 0.5648(18) 0.072(9) Uani 0.377(13) 1 d D U P A 1
H10A H 0.656104 0.214942 0.545660 0.109 Uiso 0.377(13) 1 calc R U P A 1
H10B H 0.571616 0.345665 0.540315 0.109 Uiso 0.377(13) 1 calc R U P A 1
H10C H 0.680975 0.403171 0.534133 0.109 Uiso 0.377(13) 1 calc R U P A 1
Os1 Os 0.7733(2) 0.3885(5) 0.76279(8) 0.0531(11) Uani 0.377(13) 1 d D U P A 1
C1' C 0.6151(9) 0.4539(18) 0.8140(18) 0.055(4) Uani 0.623(13) 1 d D U P A 2
C2' C 0.6321(9) 0.336(2) 0.8922(14) 0.042(3) Uani 0.623(13) 1 d D U P A 2
C3' C 0.6568(8) 0.1899(18) 0.8442(16) 0.045(4) Uani 0.623(13) 1 d D U P A 2
C4' C 0.6578(12) 0.214(2) 0.7387(17) 0.055(4) Uani 0.623(13) 1 d D U P A 2
C5' C 0.6319(13) 0.381(2) 0.7197(16) 0.050(4) Uani 0.623(13) 1 d D U P A 2
C6' C 0.5841(15) 0.6269(19) 0.8286(19) 0.085(8) Uani 0.623(13) 1 d D U P A 2
H6'1 H 0.611026 0.693928 0.774013 0.128 Uiso 0.623(13) 1 calc R U P A 2
H6'2 H 0.607108 0.666296 0.894607 0.128 Uiso 0.623(13) 1 calc R U P A 2
H6'3 H 0.514005 0.633115 0.826556 0.128 Uiso 0.623(13) 1 calc R U P A 2
C7' C 0.6209(16) 0.374(3) 1.0055(15) 0.077(7) Uani 0.623(13) 1 d D U P A 2
H7'1 H 0.602991 0.487781 1.013981 0.116 Uiso 0.623(13) 1 calc R U P A 2
H7'2 H 0.570822 0.304767 1.034697 0.116 Uiso 0.623(13) 1 calc R U P A 2
H7'3 H 0.681693 0.353387 1.040632 0.116 Uiso 0.623(13) 1 calc R U P A 2
C8' C 0.6768(13) 0.038(2) 0.9043(16) 0.057(6) Uani 0.623(13) 1 d D U P A 2
H8'1 H 0.617036 -0.022694 0.913916 0.086 Uiso 0.623(13) 1 calc R U P A 2
H8'2 H 0.703597 0.066528 0.970862 0.086 Uiso 0.623(13) 1 calc R U P A 2
H8'3 H 0.722825 -0.029720 0.867053 0.086 Uiso 0.623(13) 1 calc R U P A 2
C9' C 0.6764(15) 0.082(2) 0.6627(16) 0.061(6) Uani 0.623(13) 1 d D U P A 2
H9'1 H 0.730552 0.015750 0.685633 0.092 Uiso 0.623(13) 1 calc R U P A 2
H9'2 H 0.691566 0.130140 0.596396 0.092 Uiso 0.623(13) 1 calc R U P A 2
H9'3 H 0.619259 0.013664 0.656244 0.092 Uiso 0.623(13) 1 calc R U P A 2
C10' C 0.6185(18) 0.451(3) 0.6159(17) 0.095(7) Uani 0.623(13) 1 d D U P A 2
H10D H 0.570642 0.387215 0.578685 0.143 Uiso 0.623(13) 1 calc R U P A 2
H10E H 0.679546 0.447930 0.578990 0.143 Uiso 0.623(13) 1 calc R U P A 2
H10F H 0.596566 0.563051 0.621804 0.143 Uiso 0.623(13) 1 calc R U P A 2
Os1' Os 0.77131(11) 0.3869(2) 0.80724(7) 0.0531(10) Uani 0.623(13) 1 d D U P A 2
B1 B 0.843(4) 0.603(5) 0.837(3) 0.062(6) Uani 0.377(13) 1 d D U P A 1
B2 B 0.838(3) 0.585(4) 0.702(2) 0.063(6) Uani 0.377(13) 1 d D U P A 1
B3 B 0.876(3) 0.374(5) 0.641(3) 0.074(6) Uani 0.377(13) 1 d D U P A 1
B4 B 0.883(3) 0.202(4) 0.721(3) 0.059(6) Uani 0.377(13) 1 d D U P A 1
B5 B 0.888(3) 0.274(6) 0.846(3) 0.066(6) Uani 0.377(13) 1 d D U P A 1
B1' B 0.8710(17) 0.373(3) 0.6861(17) 0.059(4) Uani 0.623(13) 1 d D U P A 2
B2' B 0.8882(12) 0.229(3) 0.781(2) 0.059(4) Uani 0.623(13) 1 d D U P A 2
B3' B 0.8884(15) 0.282(3) 0.9121(17) 0.056(4) Uani 0.623(13) 1 d D U P A 2
B4' B 0.878(2) 0.468(3) 0.890(2) 0.080(5) Uani 0.623(13) 1 d D U P A 2
B5' B 0.829(2) 0.634(3) 0.847(3) 0.065(5) Uani 0.623(13) 1 d D U P A 2

loop_
_atom_site_aniso_label
_atom_site_aniso_U_11
_atom_site_aniso_U_22
_atom_site_aniso_U_33
_atom_site_aniso_U_23
_atom_site_aniso_U_13
_atom_site_aniso_U_12
C1 0.015(6) 0.026(7) 0.054(8) -0.007(7) -0.003(7) -0.004(6)
C2 0.031(8) 0.051(8) 0.060(8) 0.007(8) 0.009(8) 0.000(7)
C3 0.037(8) 0.053(9) 0.071(8) 0.007(8) 0.003(8) -0.003(8)
C4 0.030(8) 0.042(8) 0.072(8) 0.005(8) 0.005(8) 0.000(7)
C5 0.020(7) 0.040(8) 0.051(8) -0.004(7) 0.011(7) -0.001(7)
C6 0.051(14) 0.072(15) 0.082(17) 0.002(14) -0.027(13) 0.002(12)
C7 0.073(15) 0.101(18) 0.085(16) 0.013(15) -0.004(14) 0.001(16)
C8 0.083(17) 0.102(19) 0.109(18) 0.004(16) 0.009(16) 0.006(17)
C9 0.080(18) 0.063(16) 0.086(18) 0.001(15) 0.017(16) 0.015(15)
C10 0.065(16) 0.078(17) 0.075(16) 0.010(14) 0.003(13) -0.008(15)
Os1 0.0305(14) 0.078(2) 0.0512(17) 0.0003(18) -0.0004(13) -0.0063(8)
C1' 0.038(6) 0.052(6) 0.076(8) 0.010(7) 0.001(7) 0.006(5)
C2' 0.027(6) 0.041(7) 0.060(7) -0.009(6) 0.007(6) -0.006(6)
C3' 0.031(6) 0.031(6) 0.074(7) -0.007(6) 0.008(6) 0.007(6)
C4' 0.033(7) 0.051(7) 0.080(7) 0.001(7) 0.006(7) -0.003(6)
C5' 0.031(6) 0.046(8) 0.073(8) 0.007(7) 0.001(7) -0.008(6)
C6' 0.068(12) 0.060(10) 0.127(18) 0.014(10) 0.019(11) 0.010(8)
C7' 0.044(10) 0.092(15) 0.095(13) -0.034(11) 0.017(10) -0.008(11)
C8' 0.043(9) 0.054(11) 0.075(12) 0.009(10) 0.015(9) -0.006(8)
C9' 0.060(12) 0.060(12) 0.065(11) 0.005(10) 0.011(9) 0.008(10)
C10' 0.075(12) 0.085(14) 0.126(15) 0.034(13) -0.020(13) -0.001(12)
Os1' 0.0187(6) 0.0506(7) 0.090(2) 0.0016(14) 0.0049(9) 0.0001(3)
B1 0.050(9) 0.063(9) 0.072(9) -0.006(8) -0.012(8) 0.000(8)
B2 0.053(8) 0.072(9) 0.065(9) -0.001(8) -0.006(8) -0.002(8)
B3 0.061(9) 0.079(9) 0.080(9) 0.007(8) -0.004(8) -0.008(8)
B4 0.047(8) 0.064(9) 0.066(9) -0.001(8) -0.003(8) 0.002(8)
B5 0.054(8) 0.069(9) 0.073(9) -0.001(8) -0.001(8) -0.004(8)
B1' 0.049(7) 0.075(8) 0.053(7) 0.015(7) 0.001(7) -0.023(7)
B2' 0.040(6) 0.073(7) 0.062(8) 0.008(8) -0.003(8) 0.002(6)
B3' 0.048(7) 0.059(8) 0.062(8) 0.009(7) -0.010(6) 0.003(7)
B4' 0.076(8) 0.088(9) 0.077(8) 0.001(7) 0.000(7) 0.005(8)
B5' 0.057(9) 0.066(9) 0.072(8) -0.002(7) -0.006(7) 0.002(8)

loop_
_atom_type_symbol
_atom_type_description
_atom_type_scat_dispersion_real
_atom_type_scat_dispersion_imag
_atom_type_scat_source
C C 0.0033 0.0016 'International Tables Vol C Tables 4.2.6.8 and 6.1.1.4'
H H 0.0000 0.0000 'International Tables Vol C Tables 4.2.6.8 and 6.1.1.4'
B B 0.0013 0.0007 'International Tables Vol C Tables 4.2.6.8 and 6.1.1.4'
Os Os -1.2165 7.6030 'International Tables Vol C Tables 4.2.6.8 and 6.1.1.4'

loop_
_geom_angle_atom_site_label_1
_geom_angle_atom_site_label_2
_geom_angle_atom_site_label_3
_geom_angle
_geom_angle_site_symmetry_1
_geom_angle_site_symmetry_3
_geom_angle_publ_flag
C2 C1 C5 108.7(11) . . ?
C2 C1 C6 135(2) . . ?
C5 C1 C6 117(2) . . ?
C2 C1 Os1 73.0(8) . . ?
C5 C1 Os1 68.5(9) . . ?
C6 C1 Os1 123.9(9) . . ?
C3 C2 C1 107.8(11) . . ?
C3 C2 C7 133(3) . . ?
C1 C2 C7 119(2) . . ?
C3 C2 Os1 69.5(8) . . ?
C1 C2 Os1 70.8(8) . . ?
C7 C2 Os1 125.8(9) . . ?
C4 C3 C2 109.0(12) . . ?
C4 C3 C8 130(3) . . ?
C2 C3 C8 121(3) . . ?
C4 C3 Os1 68.6(10) . . ?
C2 C3 Os1 74.1(8) . . ?
C8 C3 Os1 123.5(8) . . ?
C3 C4 C5 107.7(12) . . ?
C3 C4 C9 123(2) . . ?
C5 C4 C9 129(2) . . ?
C3 C4 Os1 74.2(10) . . ?
C5 C4 Os1 71.5(10) . . ?
C9 C4 Os1 121.9(12) . . ?
C1 C5 C4 106.8(11) . . ?
C1 C5 C10 133(2) . . ?
C4 C5 C10 120(2) . . ?
C1 C5 Os1 74.4(9) . . ?
C4 C5 Os1 69.5(10) . . ?
C10 C5 Os1 121.8(12) . . ?
C1 C6 H6A 109.5 . . ?
C1 C6 H6B 109.5 . . ?
H6A C6 H6B 109.5 . . ?
C1 C6 H6C 109.5 . . ?
H6A C6 H6C 109.5 . . ?
H6B C6 H6C 109.5 . . ?
C2 C7 H7A 109.5 . . ?
C2 C7 H7B 109.5 . . ?
H7A C7 H7B 109.5 . . ?
C2 C7 H7C 109.5 . . ?
H7A C7 H7C 109.5 . . ?
H7B C7 H7C 109.5 . . ?
C3 C8 H8A 109.5 . . ?
C3 C8 H8B 109.5 . . ?
H8A C8 H8B 109.5 . . ?
C3 C8 H8C 109.5 . . ?
H8A C8 H8C 109.5 . . ?
H8B C8 H8C 109.5 . . ?
C4 C9 H9A 109.5 . . ?
C4 C9 H9B 109.5 . . ?
H9A C9 H9B 109.5 . . ?
C4 C9 H9C 109.5 . . ?
H9A C9 H9C 109.5 . . ?
H9B C9 H9C 109.5 . . ?
C5 C10 H10A 109.5 . . ?
C5 C10 H10B 109.5 . . ?
H10A C10 H10B 109.5 . . ?
C5 C10 H10C 109.5 . . ?
H10A C10 H10C 109.5 . . ?
H10B C10 H10C 109.5 . . ?
B2 Os1 B3 57.0(12) . . ?
B2 Os1 B5 102.6(17) . . ?
B3 Os1 B5 81.9(17) . . ?
B2 Os1 C4 146.5(13) . . ?
B3 Os1 C4 109.6(14) . . ?
B5 Os1 C4 105.5(15) . . ?
B2 Os1 C5 109.3(13) . . ?
B3 Os1 C5 101.0(15) . . ?
B5 Os1 C5 143.6(15) . . ?
C4 Os1 C5 39.0(7) . . ?
B2 Os1 B4 98.6(15) . . ?
B3 Os1 B4 47.5(11) . . ?
B5 Os1 B4 46.7(10) . . ?
C4 Os1 B4 87.8(13) . . ?
C5 Os1 B4 110.0(13) . . ?
B2 Os1 C3 156.5(15) . . ?
B3 Os1 C3 143.8(14) . . ?
B5 Os1 C3 93.3(14) . . ?
C4 Os1 C3 37.2(7) . . ?
C5 Os1 C3 62.9(7) . . ?
B4 Os1 C3 104.8(13) . . ?
B2 Os1 B1 48.8(12) . . ?
B3 Os1 B1 94.5(18) . . ?
B5 Os1 B1 78.7(19) . . ?
C4 Os1 B1 155.9(16) . . ?
C5 Os1 B1 136.3(16) . . ?
B4 Os1 B1 110.5(18) . . ?
C3 Os1 B1 119.9(16) . . ?
B2 Os1 C1 98.7(14) . . ?
B3 Os1 C1 126.0(15) . . ?
B5 Os1 C1 151.5(14) . . ?
C4 Os1 C1 62.7(7) . . ?
C5 Os1 C1 37.2(6) . . ?
B4 Os1 C1 146.9(13) . . ?
C3 Os1 C1 61.2(6) . . ?
B1 Os1 C1 102.1(16) . . ?
B2 Os1 C2 120.2(14) . . ?
B3 Os1 C2 161.8(15) . . ?
B5 Os1 C2 115.4(15) . . ?
C4 Os1 C2 61.9(7) . . ?
C5 Os1 C2 61.9(6) . . ?
B4 Os1 C2 141.1(13) . . ?
C3 Os1 C2 36.4(7) . . ?
B1 Os1 C2 94.6(16) . . ?
C1 Os1 C2 36.2(6) . . ?
C5' C1' C2' 108.2(10) . . ?
C5' C1' C6' 124.8(18) . . ?
C2' C1' C6' 127.0(18) . . ?
C5' C1' Os1' 72.3(8) . . ?
C2' C1' Os1' 72.6(6) . . ?
C6' C1' Os1' 121.1(7) . . ?
C3' C2' C1' 107.7(10) . . ?
C3' C2' C7' 129.7(17) . . ?
C1' C2' C7' 122.6(17) . . ?
C3' C2' Os1' 74.3(5) . . ?
C1' C2' Os1' 70.4(6) . . ?
C7' C2' Os1' 121.7(7) . . ?
C4' C3' C2' 109.1(11) . . ?
C4' C3' C8' 129.2(18) . . ?
C2' C3' C8' 121.8(17) . . ?
C4' C3' Os1' 71.9(8) . . ?
C2' C3' Os1' 70.3(5) . . ?
C8' C3' Os1' 124.3(7) . . ?
C3' C4' C5' 107.5(11) . . ?
C3' C4' C9' 124(2) . . ?
C5' C4' C9' 128.3(19) . . ?
C3' C4' Os1' 73.0(8) . . ?
C5' C4' Os1' 69.4(8) . . ?
C9' C4' Os1' 126.0(10) . . ?
C1' C5' C4' 107.5(11) . . ?
C1' C5' C10' 128.4(18) . . ?
C4' C5' C10' 123.9(18) . . ?
C1' C5' Os1' 71.6(7) . . ?
C4' C5' Os1' 73.7(8) . . ?
C10' C5' Os1' 124.3(10) . . ?
C1' C6' H6'1 109.5 . . ?
C1' C6' H6'2 109.5 . . ?
H6'1 C6' H6'2 109.5 . . ?
C1' C6' H6'3 109.5 . . ?
H6'1 C6' H6'3 109.5 . . ?
H6'2 C6' H6'3 109.5 . . ?
C2' C7' H7'1 109.5 . . ?
C2' C7' H7'2 109.5 . . ?
H7'1 C7' H7'2 109.5 . . ?
C2' C7' H7'3 109.5 . . ?
H7'1 C7' H7'3 109.5 . . ?
H7'2 C7' H7'3 109.5 . . ?
C3' C8' H8'1 109.5 . . ?
C3' C8' H8'2 109.5 . . ?
H8'1 C8' H8'2 109.5 . . ?
C3' C8' H8'3 109.5 . . ?
H8'1 C8' H8'3 109.5 . . ?
H8'2 C8' H8'3 109.5 . . ?
C4' C9' H9'1 109.5 . . ?
C4' C9' H9'2 109.5 . . ?
H9'1 C9' H9'2 109.5 . . ?
C4' C9' H9'3 109.5 . . ?
H9'1 C9' H9'3 109.5 . . ?
H9'2 C9' H9'3 109.5 . . ?
C5' C10' H10D 109.5 . . ?
C5' C10' H10E 109.5 . . ?
H10D C10' H10E 109.5 . . ?
C5' C10' H10F 109.5 . . ?
H10D C10' H10F 109.5 . . ?
H10E C10' H10F 109.5 . . ?
B4' Os1' B1' 86.3(10) . . ?
B4' Os1' B2' 73.7(11) . . ?
B1' Os1' B2' 48.4(8) . . ?
B4' Os1' C1' 128.9(10) . . ?
B1' Os1' C1' 132.8(9) . . ?
B2' Os1' C1' 154.7(7) . . ?
B4' Os1' B5' 44.8(9) . . ?
B1' Os1' B5' 89.4(11) . . ?
B2' Os1' B5' 108.7(10) . . ?
C1' Os1' B5' 96.5(9) . . ?
B4' Os1' C5' 160.4(9) . . ?
B1' Os1' C5' 100.5(8) . . ?
B2' Os1' C5' 124.5(9) . . ?
C1' Os1' C5' 36.1(6) . . ?
B5' Os1' C5' 116.4(9) . . ?
B4' Os1' C2' 116.1(10) . . ?
B1' Os1' C2' 156.6(8) . . ?
B2' Os1' C2' 128.5(8) . . ?
C1' Os1' C2' 36.9(5) . . ?
B5' Os1' C2' 110.9(10) . . ?
C5' Os1' C2' 60.7(5) . . ?
B4' Os1' B3' 42.4(9) . . ?
B1' Os1' B3' 87.8(8) . . ?
B2' Os1' B3' 47.2(8) . . ?
C1' Os1' B3' 139.1(9) . . ?
B5' Os1' B3' 87.1(10) . . ?
C5' Os1' B3' 154.9(7) . . ?
C2' Os1' B3' 104.0(8) . . ?
B4' Os1' C4' 161.1(10) . . ?
B1' Os1' C4' 97.1(8) . . ?
B2' Os1' C4' 94.7(8) . . ?
C1' Os1' C4' 60.3(5) . . ?
B5' Os1' C4' 153.2(10) . . ?
C5' Os1' C4' 36.9(6) . . ?
C2' Os1' C4' 59.5(5) . . ?
B3' Os1' C4' 119.0(8) . . ?
B4' Os1' C3' 130.2(10) . . ?
B1' Os1' C3' 124.7(9) . . ?
B2' Os1' C3' 97.6(7) . . ?
C1' Os1' C3' 60.0(5) . . ?
B5' Os1' C3' 145.9(10) . . ?
C5' Os1' C3' 60.0(5) . . ?
C2' Os1' C3' 35.4(5) . . ?
B3' Os1' C3' 95.7(7) . . ?
C4' Os1' C3' 35.0(5) . . ?
B2 B1 Os1 59.0(14) . . ?
B1 B2 B3 118(3) . . ?
B1 B2 Os1 72.1(18) . . ?
B3 B2 Os1 64.8(14) . . ?
B4 B3 B2 118(3) . . ?
B4 B3 Os1 68.6(15) . . ?
B2 B3 Os1 58.2(13) . . ?
B5 B4 B3 107(3) . . ?
B5 B4 Os1 64.5(15) . . ?
B3 B4 Os1 63.8(15) . . ?
B4 B5 Os1 68.8(15) . . ?
B2' B1' Os1' 65.8(9) . . ?
B1' B2' B3' 121.6(18) . . ?
B1' B2' Os1' 65.7(10) . . ?
B3' B2' Os1' 71.9(11) . . ?
B4' B3' B2' 93.5(15) . . ?
B4' B3' Os1' 57.0(11) . . ?
B2' B3' Os1' 60.9(8) . . ?
B3' B4' B5' 158(2) . . ?
B3' B4' Os1' 80.6(13) . . ?
B5' B4' Os1' 77.4(14) . . ?
B4' B5' Os1' 57.9(12) . . ?

loop_
_geom_bond_atom_site_label_1
_geom_bond_atom_site_label_2
_geom_bond_distance
_geom_bond_site_symmetry_2
_geom_bond_publ_flag
C1 C2 1.42(2) . ?
C1 C5 1.42(2) . ?
C1 C6 1.51(2) . ?
C1 Os1 2.267(17) . ?
C2 C3 1.42(2) . ?
C2 C7 1.48(2) . ?
C2 Os1 2.30(2) . ?
C3 C4 1.41(2) . ?
C3 C8 1.49(2) . ?
C3 Os1 2.24(2) . ?
C4 C5 1.45(2) . ?
C4 C9 1.52(2) . ?
C4 Os1 2.16(3) . ?
C5 C10 1.53(2) . ?
C5 Os1 2.19(2) . ?
C6 H6A 0.9800 . ?
C6 H6B 0.9800 . ?
C6 H6C 0.9800 . ?
C7 H7A 0.9800 . ?
C7 H7B 0.9800 . ?
C7 H7C 0.9800 . ?
C8 H8A 0.9800 . ?
C8 H8B 0.9800 . ?
C8 H8C 0.9800 . ?
C9 H9A 0.9800 . ?
C9 H9B 0.9800 . ?
C9 H9C 0.9800 . ?
C10 H10A 0.9800 . ?
C10 H10B 0.9800 . ?
C10 H10C 0.9800 . ?
Os1 B2 2.02(3) . ?
Os1 B3 2.15(3) . ?
Os1 B5 2.16(3) . ?
Os1 B4 2.23(3) . ?
Os1 B1 2.24(3) . ?
C1' C5' 1.40(2) . ?
C1' C2' 1.44(2) . ?
C1' C6' 1.506(18) . ?
C1' Os1' 2.250(13) . ?
C2' C3' 1.403(19) . ?
C2' C7' 1.529(19) . ?
C2' Os1' 2.279(14) . ?
C3' C4' 1.399(19) . ?
C3' C8' 1.511(18) . ?
C3' Os1' 2.332(12) . ?
C4' C5' 1.45(2) . ?
C4' C9' 1.499(19) . ?
C4' Os1' 2.317(17) . ?
C5' C10' 1.49(2) . ?
C5' Os1' 2.260(18) . ?
C6' H6'1 0.9800 . ?
C6' H6'2 0.9800 . ?
C6' H6'3 0.9800 . ?
C7' H7'1 0.9800 . ?
C7' H7'2 0.9800 . ?
C7' H7'3 0.9800 . ?
C8' H8'1 0.9800 . ?
C8' H8'2 0.9800 . ?
C8' H8'3 0.9800 . ?
C9' H9'1 0.9800 . ?
C9' H9'2 0.9800 . ?
C9' H9'3 0.9800 . ?
C10' H10D 0.9800 . ?
C10' H10E 0.9800 . ?
C10' H10F 0.9800 . ?
Os1' B4' 1.96(3) . ?
Os1' B1' 2.12(2) . ?
Os1' B2' 2.118(19) . ?
Os1' B5' 2.26(3) . ?
Os1' B3' 2.305(19) . ?
B1 B2 1.77(4) . ?
B2 B3 1.99(4) . ?
B3 B4 1.77(4) . ?
B4 B5 1.74(3) . ?
B1' B2' 1.74(3) . ?
B2' B3' 1.78(3) . ?
B3' B4' 1.57(3) . ?
B4' B5' 1.63(3) . ?

loop_
_geom_torsion_atom_site_label_1
_geom_torsion_atom_site_label_2
_geom_torsion_atom_site_label_3
_geom_torsion_atom_site_label_4
_geom_torsion
_geom_torsion_site_symmetry_1
_geom_torsion_site_symmetry_2
_geom_torsion_site_symmetry_3
_geom_torsion_site_symmetry_4
_geom_torsion_publ_flag
C5 C1 C2 C3 -0.4(6) . . . . ?
C6 C1 C2 C3 179.0(8) . . . . ?
Os1 C1 C2 C3 -59.9(7) . . . . ?
C5 C1 C2 C7 -179.6(9) . . . . ?
C6 C1 C2 C7 -0.1(10) . . . . ?
Os1 C1 C2 C7 121.0(10) . . . . ?
C5 C1 C2 Os1 59.4(9) . . . . ?
C6 C1 C2 Os1 -121.1(11) . . . . ?
C1 C2 C3 C4 0.6(7) . . . . ?
C7 C2 C3 C4 179.6(10) . . . . ?
Os1 C2 C3 C4 -60.0(10) . . . . ?
C1 C2 C3 C8 -179.5(7) . . . . ?
C7 C2 C3 C8 -0.5(11) . . . . ?
Os1 C2 C3 C8 119.9(10) . . . . ?
C1 C2 C3 Os1 60.7(7) . . . . ?
C7 C2 C3 Os1 -120.4(10) . . . . ?
C2 C3 C4 C5 -0.6(12) . . . . ?
C8 C3 C4 C5 179.5(10) . . . . ?
Os1 C3 C4 C5 -64.1(11) . . . . ?
C2 C3 C4 C9 -178.4(11) . . . . ?
C8 C3 C4 C9 1.8(19) . . . . ?
Os1 C3 C4 C9 118.1(15) . . . . ?
C2 C3 C4 Os1 63.5(8) . . . . ?
C8 C3 C4 Os1 -116.4(11) . . . . ?
C2 C1 C5 C4 0.1(11) . . . . ?
C6 C1 C5 C4 -179.5(10) . . . . ?
Os1 C1 C5 C4 62.3(11) . . . . ?
C2 C1 C5 C10 178.5(13) . . . . ?
C6 C1 C5 C10 -1.0(19) . . . . ?
Os1 C1 C5 C10 -119.2(17) . . . . ?
C2 C1 C5 Os1 -62.3(8) . . . . ?
C6 C1 C5 Os1 118.2(9) . . . . ?
C3 C4 C5 C1 0.3(14) . . . . ?
C9 C4 C5 C1 177.9(13) . . . . ?
Os1 C4 C5 C1 -65.6(10) . . . . ?
C3 C4 C5 C10 -178.4(11) . . . . ?
C9 C4 C5 C10 -1(2) . . . . ?
Os1 C4 C5 C10 115.7(14) . . . . ?
C3 C4 C5 Os1 65.9(11) . . . . ?
C9 C4 C5 Os1 -116.5(17) . . . . ?
C5' C1' C2' C3' -1.5(6) . . . . ?
C6' C1' C2' C3' 178.2(7) . . . . ?
Os1' C1' C2' C3' -65.6(5) . . . . ?
C5' C1' C2' C7' 179.8(9) . . . . ?
C6' C1' C2' C7' -0.5(9) . . . . ?
Os1' C1' C2' C7' 115.8(8) . . . . ?
C5' C1' C2' Os1' 64.0(7) . . . . ?
C6' C1' C2' Os1' -116.3(8) . . . . ?
C1' C2' C3' C4' 1.2(6) . . . . ?
C7' C2' C3' C4' 179.8(9) . . . . ?
Os1' C2' C3' C4' -61.8(8) . . . . ?
C1' C2' C3' C8' -178.2(6) . . . . ?
C7' C2' C3' C8' 0.3(9) . . . . ?
Os1' C2' C3' C8' 118.8(8) . . . . ?
C1' C2' C3' Os1' 63.0(6) . . . . ?
C7' C2' C3' Os1' -118.4(9) . . . . ?
C2' C3' C4' C5' -0.4(11) . . . . ?
C8' C3' C4' C5' 179.0(9) . . . . ?
Os1' C3' C4' C5' -61.2(9) . . . . ?
C2' C3' C4' C9' -176.8(10) . . . . ?
C8' C3' C4' C9' 2.5(18) . . . . ?
Os1' C3' C4' C9' 122.4(13) . . . . ?
C2' C3' C4' Os1' 60.7(5) . . . . ?
C8' C3' C4' Os1' -119.9(9) . . . . ?
C2' C1' C5' C4' 1.2(11) . . . . ?
C6' C1' C5' C4' -178.5(9) . . . . ?
Os1' C1' C5' C4' 65.5(9) . . . . ?
C2' C1' C5' C10' 176.1(11) . . . . ?
C6' C1' C5' C10' -3.6(18) . . . . ?
Os1' C1' C5' C10' -119.6(14) . . . . ?
C2' C1' C5' Os1' -64.2(5) . . . . ?
C6' C1' C5' Os1' 116.1(9) . . . . ?
C3' C4' C5' C1' -0.5(13) . . . . ?
C9' C4' C5' C1' 175.7(12) . . . . ?
Os1' C4' C5' C1' -64.1(9) . . . . ?
C3' C4' C5' C10' -175.7(11) . . . . ?
C9' C4' C5' C10' 1(2) . . . . ?
Os1' C4' C5' C10' 120.8(14) . . . . ?
C3' C4' C5' Os1' 63.5(9) . . . . ?
C9' C4' C5' Os1' -120.3(15) . . . . ?
Os1 B1 B2 B3 -48(3) . . . . ?
B2 B3 B4 B5 -17(4) . . . . ?
Os1 B3 B4 B5 -49(2) . . . . ?
B2 B3 B4 Os1 32(3) . . . . ?
B3 B4 B5 Os1 49(2) . . . . ?
Os1' B1' B2' B3' -47.4(14) . . . . ?
B1' B2' B3' B4' -4(2) . . . . ?
Os1' B2' B3' B4' -48.8(13) . . . . ?
B1' B2' B3' Os1' 44.9(13) . . . . ?
B2' B3' B4' B5' 61(6) . . . . ?
Os1' B3' B4' B5' 9(6) . . . . ?
B2' B3' B4' Os1' 51.6(11) . . . . ?
B3' B4' B5' Os1' -10(6) . . . . ?
